data_7002397
loop_
_publ_author_name
'Bowmaker, Graham A.'
'Chaichit, Narongsak'
'Hanna, John V.'
'Pakawatchai, Chaveng'
'Skelton, Brian W.'
'White, Allan H.'

_publ_section_title
;
 Spectroscopy and structures of two complete families, one mononuclear,
 the other binuclear, of 1&#x2009;:&#x2009;2 CuX&#x2009;:&#x2009;dptu
 stoichiometry (X = Cl, Br, I; &#x2018;dptu&#x2019; =
 N,N&#x2032;-diphenylthiourea)
;
_journal_issue 39
_journal_name_full 'Dalton Transactions'
_journal_page_first 8308
_journal_page_last 8316
_journal_paper_doi 10.1039/b909167j
_journal_year 2009
_chemical_formula_moiety 'C26 H24 Br Cu N4 S2, H2 O'
_chemical_formula_sum 'C26 H26 Br Cu N4 O S2'
_chemical_formula_weight 618.08
_chemical_name_systematic
;
?
;
_space_group_IT_number 2
_symmetry_cell_setting triclinic
_symmetry_space_group_name_Hall '-P 1'
_symmetry_space_group_name_H-M 'P -1'
_atom_sites_solution_hydrogens geom
_atom_sites_solution_primary direct
_atom_sites_solution_secondary difmap
_audit_creation_date 2007-11-14T07:52:14-00:00
_audit_creation_method 'WinGX routine CIF_UPDATE'
_cell_angle_alpha 90.047(3)
_cell_angle_beta 73.966(3)
_cell_angle_gamma 69.386(4)
_cell_formula_units_Z 2
_cell_length_a 9.4378(5)
_cell_length_b 12.1456(6)
_cell_length_c 12.6684(4)
_cell_measurement_reflns_used 10681
_cell_measurement_temperature 100(2)
_cell_measurement_theta_max 37.5235
_cell_measurement_theta_min 3.3555
_cell_volume 1298.51(11)
_computing_cell_refinement
;
CrysAlis RED, Oxford Diffraction Ltd.,
Version 1.171.32.5 (release 08-05-2007 CrysAlis171 .NET)
(compiled May 8 2007,13:10:02)
;
_computing_data_collection
;
CrysAlis CCD, Oxford Diffraction Ltd.,
Version 1.171.32.5 (release 08-05-2007 CrysAlis171 .NET)
(compiled May 8 2007,13:10:02)
;
_computing_data_reduction
;
CrysAlis RED, Oxford Diffraction Ltd.,
Version 1.171.32.5 (release 08-05-2007 CrysAlis171 .NET)
(compiled May 8 2007,13:10:02)
;
_computing_structure_refinement 'SHELXL-97 (Sheldrick, 1997)'
_diffrn_ambient_temperature 100(2)
_diffrn_detector_area_resol_mean 10.4738
_diffrn_measured_fraction_theta_full 0.988
_diffrn_measured_fraction_theta_max 0.938
_diffrn_measurement_device_type
;
Oxford Diffraction Gemini diffractometer
;
_diffrn_measurement_method '\w scans'
_diffrn_orient_matrix_UB_11 -0.0622971087
_diffrn_orient_matrix_UB_12 0.0559677401
_diffrn_orient_matrix_UB_13 0.0094996982
_diffrn_orient_matrix_UB_21 0.0552954822
_diffrn_orient_matrix_UB_22 0.0282314241
_diffrn_orient_matrix_UB_23 -0.0043898359
_diffrn_orient_matrix_UB_31 0.0107442887
_diffrn_orient_matrix_UB_32 0.0001379742
_diffrn_orient_matrix_UB_33 -0.0575544179
_diffrn_radiation_monochromator graphite
_diffrn_radiation_type MoK\a
_diffrn_radiation_wavelength 0.71073
_diffrn_reflns_av_R_equivalents 0.0394
_diffrn_reflns_av_unetI/netI 0.0831
_diffrn_reflns_limit_h_max 15
_diffrn_reflns_limit_h_min -15
_diffrn_reflns_limit_k_max 20
_diffrn_reflns_limit_k_min -20
_diffrn_reflns_limit_l_max 21
_diffrn_reflns_limit_l_min -21
_diffrn_reflns_number 27220
_diffrn_reflns_theta_full 36.5
_diffrn_reflns_theta_max 37.63
_diffrn_reflns_theta_min 3.37
_exptl_absorpt_coefficient_mu 2.568
_exptl_absorpt_correction_T_max 1
_exptl_absorpt_correction_T_min 0.62371
_exptl_absorpt_correction_type multi-scan
_exptl_absorpt_process_details
;
CrysAlis RED, Oxford Diffraction Ltd.,
Version 1.171.32.5 (release 08-05-2007 CrysAlis171 .NET)
(compiled May 8 2007,13:10:02)
Empirical absorption correction using spherical harmonics,
implemented in SCALE3 ABSPACK scaling algorithm.
;
_exptl_crystal_colour colourless
_exptl_crystal_density_diffrn 1.581
_exptl_crystal_density_method 'not measured'
_exptl_crystal_description plate
_exptl_crystal_F_000 628
_exptl_crystal_size_max 0.34
_exptl_crystal_size_mid 0.33
_exptl_crystal_size_min 0.055
_refine_diff_density_max 0.967
_refine_diff_density_min -0.85
_refine_diff_density_rms 0.13
_refine_ls_extinction_method none
_refine_ls_goodness_of_fit_ref 1.001
_refine_ls_hydrogen_treatment mixed
_refine_ls_matrix_type full
_refine_ls_number_parameters 324
_refine_ls_number_reflns 12945
_refine_ls_number_restraints 3
_refine_ls_restrained_S_all 1.001
_refine_ls_R_factor_all 0.0638
_refine_ls_R_factor_gt 0.0336
_refine_ls_shift/su_max 0.044
_refine_ls_shift/su_mean 0.008
_refine_ls_structure_factor_coef Fsqd
_refine_ls_weighting_details 'calc w=1/[\s^2^(Fo^2^)+(0.0453P)^2^+0.0000P] where P=(Fo^2^+2Fc^2^)/3'
_refine_ls_weighting_scheme calc
_refine_ls_wR_factor_gt 0.0737
_refine_ls_wR_factor_ref 0.0948
_reflns_number_gt 8308
_reflns_number_total 12945
_reflns_threshold_expression I>2sigma(I)
_cod_data_source_file b909167j.txt
_cod_data_source_block gb0715
_cod_original_cell_volume 1298.51(10)
_cod_original_sg_symbol_Hall -P_1
_cod_database_code 7002397

loop_
_symmetry_equiv_pos_as_xyz
'x, y, z'
'-x, -y, -z'

loop_
_atom_site_label
_atom_site_type_symbol
_atom_site_fract_x
_atom_site_fract_y
_atom_site_fract_z
_atom_site_U_iso_or_equiv
_atom_site_adp_type
_atom_site_occupancy
_atom_site_symmetry_multiplicity
_atom_site_calc_flag
_atom_site_refinement_flags
_atom_site_disorder_assembly
_atom_site_disorder_group
Cu1 Cu 0.445832(9) 0.604967(7) 0.268191(6) 0.01384(2) Uani 1 1 d . . .
Br1 Br 0.334507(7) 0.812611(6) 0.307922(5) 0.01611(2) Uani 1 1 d . . .
S1 S 0.629153(18) 0.506188(14) 0.114691(12) 0.01381(4) Uani 1 1 d . . .
C1 C 0.64633(7) 0.59530(5) 0.01103(5) 0.01128(13) Uani 1 1 d . . .
N11 N 0.75998(6) 0.55270(5) -0.08593(4) 0.01414(13) Uani 1 1 d . . .
H11 H 0.7652 0.6006 -0.1378 0.017 Uiso 1 1 calc R . .
C111 C 0.87281(7) 0.43411(6) -0.10957(5) 0.01405(15) Uani 1 1 d . . .
C112 C 1.03266(7) 0.41543(6) -0.13193(5) 0.01549(15) Uani 1 1 d . . .
H112 H 1.0659 0.4807 -0.1321 0.019 Uiso 1 1 calc R . .
C113 C 1.14436(8) 0.29968(7) -0.15426(5) 0.01984(17) Uani 1 1 d . . .
H113 H 1.254 0.2863 -0.1706 0.024 Uiso 1 1 calc R . .
C114 C 1.09508(9) 0.20444(7) -0.15258(6) 0.02241(19) Uani 1 1 d . . .
H114 H 1.1704 0.1257 -0.1657 0.027 Uiso 1 1 calc R . .
C115 C 0.93438(9) 0.22508(6) -0.13158(5) 0.02037(17) Uani 1 1 d . . .
H115 H 0.9005 0.1601 -0.1313 0.024 Uiso 1 1 calc R . .
C116 C 0.82402(8) 0.33910(6) -0.11126(5) 0.01624(15) Uani 1 1 d . . .
H116 H 0.7149 0.3525 -0.0985 0.019 Uiso 1 1 calc R . .
N12 N 0.54821(6) 0.70842(5) 0.02489(4) 0.01333(13) Uani 1 1 d . . .
H12 H 0.4837 0.7381 0.0915 0.016 Uiso 1 1 calc R . .
C121 C 0.54096(7) 0.78491(5) -0.06173(5) 0.01385(14) Uani 1 1 d . . .
C122 C 0.45048(8) 0.78086(6) -0.12993(6) 0.01975(16) Uani 1 1 d . . .
H122 H 0.395 0.728 -0.1197 0.024 Uiso 1 1 calc R . .
C123 C 0.44146(9) 0.85523(7) -0.21415(6) 0.02410(18) Uani 1 1 d . . .
H123 H 0.3791 0.8537 -0.2611 0.029 Uiso 1 1 calc R . .
C124 C 0.52435(9) 0.93142(6) -0.22858(6) 0.02197(18) Uani 1 1 d . . .
H124 H 0.5183 0.9822 -0.2855 0.026 Uiso 1 1 calc R . .
C125 C 0.61584(9) 0.93383(6) -0.16035(6) 0.02437(18) Uani 1 1 d . . .
H125 H 0.6726 0.9858 -0.171 0.029 Uiso 1 1 calc R . .
C126 C 0.62456(8) 0.86027(6) -0.07636(6) 0.01862(16) Uani 1 1 d . . .
H126 H 0.6872 0.8617 -0.0295 0.022 Uiso 1 1 calc R . .
S2 S 0.387676(18) 0.475109(14) 0.379267(12) 0.01395(4) Uani 1 1 d . . .
C2 C 0.26080(7) 0.54768(5) 0.50575(5) 0.01173(13) Uani 1 1 d . . .
N21 N 0.18004(6) 0.49492(4) 0.57825(4) 0.01235(12) Uani 1 1 d . . .
H21 H 0.1073 0.5394 0.6371 0.015 Uiso 1 1 calc R . .
C211 C 0.20201(7) 0.37229(5) 0.56810(5) 0.01185(14) Uani 1 1 d . . .
C212 C 0.06838(7) 0.34231(6) 0.58800(5) 0.01581(15) Uani 1 1 d . . .
H212 H -0.0343 0.4025 0.6071 0.019 Uiso 1 1 calc R . .
C213 C 0.08595(8) 0.22382(6) 0.57972(5) 0.01812(16) Uani 1 1 d . . .
H213 H -0.005 0.203 0.5927 0.022 Uiso 1 1 calc R . .
C214 C 0.23621(9) 0.13549(6) 0.55256(6) 0.02164(18) Uani 1 1 d . . .
H214 H 0.2482 0.0546 0.5451 0.026 Uiso 1 1 calc R . .
C215 C 0.36857(8) 0.16642(6) 0.53638(6) 0.02238(19) Uani 1 1 d . . .
H215 H 0.471 0.1062 0.5193 0.027 Uiso 1 1 calc R . .
C216 C 0.35256(8) 0.28447(6) 0.54501(5) 0.01637(15) Uani 1 1 d . . .
H216 H 0.4431 0.3052 0.5353 0.02 Uiso 1 1 calc R . .
N22 N 0.23655(6) 0.66132(5) 0.52993(4) 0.01306(13) Uani 1 1 d . . .
H22 H 0.2744 0.696 0.4739 0.016 Uiso 1 1 calc R . .
C221 C 0.15908(7) 0.73482(5) 0.63220(5) 0.01332(14) Uani 1 1 d . . .
C222 C 0.09105(8) 0.85519(6) 0.62839(6) 0.01859(17) Uani 1 1 d . . .
H222 H 0.0919 0.8856 0.5592 0.022 Uiso 1 1 calc R . .
C223 C 0.02112(9) 0.93226(7) 0.72578(6) 0.02295(19) Uani 1 1 d . . .
H223 H -0.0244 1.0151 0.7232 0.028 Uiso 1 1 calc R . .
C224 C 0.01853(8) 0.88669(6) 0.82691(6) 0.02062(17) Uani 1 1 d . . .
H224 H -0.0308 0.9385 0.8936 0.025 Uiso 1 1 calc R . .
C225 C 0.08788(8) 0.76565(6) 0.83039(5) 0.01699(16) Uani 1 1 d . . .
H225 H 0.0857 0.7352 0.8996 0.02 Uiso 1 1 calc R . .
C226 C 0.16031(7) 0.68876(6) 0.73372(5) 0.01493(15) Uani 1 1 d . . .
H226 H 0.21 0.6062 0.7362 0.018 Uiso 1 1 calc R . .
O1 O 0.15604(6) 0.35548(4) 0.29842(4) 0.01791(12) Uani 1 1 d D . .
H1A H 0.2080(9) 0.3825(7) 0.3225(7) 0.020(2) Uiso 1 1 d D . .
H1B H 0.1650(13) 0.2922(9) 0.2964(9) 0.056(4) Uiso 1 1 d D . .

loop_
_atom_site_aniso_label
_atom_site_aniso_U_11
_atom_site_aniso_U_22
_atom_site_aniso_U_33
_atom_site_aniso_U_23
_atom_site_aniso_U_13
_atom_site_aniso_U_12
Cu1 0.01479(3) 0.01461(3) 0.01095(3) 0.00243(2) -0.00133(2) -0.00588(2)
Br1 0.01891(2) 0.01346(2) 0.01553(2) 0.00359(2) -0.00355(2) -0.00660(2)
S1 0.01574(6) 0.01234(5) 0.01066(5) 0.00312(5) -0.00110(5) -0.00409(4)
C1 0.01134(19) 0.0152(2) 0.00944(19) 0.00188(17) -0.00330(16) -0.00720(16)
N11 0.01289(19) 0.0146(2) 0.0131(2) 0.00404(17) -0.00158(16) -0.00459(15)
C111 0.0148(2) 0.0164(2) 0.0090(2) 0.00048(19) -0.00129(18) -0.00512(18)
C112 0.0137(2) 0.0172(2) 0.0144(2) 0.0008(2) -0.00310(18) -0.00511(18)
C113 0.0143(2) 0.0253(3) 0.0159(2) -0.0022(2) -0.00562(19) -0.0018(2)
C114 0.0219(3) 0.0191(3) 0.0187(3) -0.0014(2) -0.0066(2) 0.0019(2)
C115 0.0273(3) 0.0148(3) 0.0156(2) -0.0018(2) -0.0039(2) -0.0055(2)
C116 0.0171(2) 0.0151(2) 0.0143(2) -0.0006(2) -0.00284(19) -0.00472(19)
N12 0.0170(2) 0.01196(19) 0.00936(18) 0.00324(16) -0.00206(15) -0.00467(15)
C121 0.0145(2) 0.0137(2) 0.0119(2) 0.00324(19) -0.00226(18) -0.00461(17)
C122 0.0220(2) 0.0189(2) 0.0241(3) 0.0090(2) -0.0111(2) -0.01099(19)
C123 0.0278(3) 0.0281(3) 0.0231(3) 0.0125(2) -0.0134(2) -0.0135(2)
C124 0.0256(3) 0.0204(3) 0.0184(3) 0.0089(2) -0.0062(2) -0.0069(2)
C125 0.0307(3) 0.0197(3) 0.0267(3) 0.0091(2) -0.0070(2) -0.0151(2)
C126 0.0235(2) 0.0166(2) 0.0200(3) 0.0053(2) -0.0083(2) -0.01099(18)
S2 0.01610(6) 0.01228(6) 0.01025(5) 0.00019(5) 0.00084(5) -0.00501(4)
C2 0.0127(2) 0.0118(2) 0.0105(2) 0.00198(18) -0.00378(17) -0.00399(16)
N21 0.0169(2) 0.00971(18) 0.00837(18) -0.00012(15) -0.00076(16) -0.00465(15)
C211 0.0154(2) 0.0106(2) 0.0090(2) 0.00150(17) -0.00352(17) -0.00424(16)
C212 0.0163(2) 0.0183(2) 0.0139(2) 0.0022(2) -0.00308(19) -0.00869(18)
C213 0.0188(2) 0.0220(3) 0.0184(3) 0.0038(2) -0.00670(19) -0.01233(18)
C214 0.0259(3) 0.0133(2) 0.0265(3) 0.0028(2) -0.0056(2) -0.00972(19)
C215 0.0177(3) 0.0129(2) 0.0314(3) 0.0047(2) -0.0027(2) -0.0031(2)
C216 0.0160(2) 0.0143(2) 0.0189(3) 0.0017(2) -0.0029(2) -0.00746(17)
N22 0.0166(2) 0.01178(19) 0.00918(19) 0.00105(16) -0.00139(16) -0.00515(15)
C221 0.0149(2) 0.0124(2) 0.0122(2) -0.00011(18) -0.00241(18) -0.00575(17)
C222 0.0245(3) 0.0106(2) 0.0196(3) 0.0035(2) -0.0077(2) -0.0042(2)
C223 0.0279(3) 0.0147(3) 0.0215(3) -0.0021(2) -0.0064(2) -0.0029(2)
C224 0.0222(3) 0.0180(3) 0.0190(3) -0.0035(2) -0.0073(2) -0.0033(2)
C225 0.0203(2) 0.0165(2) 0.0129(2) -0.0001(2) -0.00439(19) -0.00565(19)
C226 0.0182(2) 0.0144(2) 0.0128(2) 0.00149(19) -0.00551(18) -0.00600(18)
O1 0.01890(19) 0.0194(2) 0.01376(17) 0.00017(16) -0.00310(15) -0.00637(15)

loop_
_atom_type_symbol
_atom_type_description
_atom_type_scat_dispersion_real
_atom_type_scat_dispersion_imag
_atom_type_scat_source
C C 0.0033 0.0016 'International Tables Vol C Tables 4.2.6.8 and 6.1.1.4'
H H 0 0 'International Tables Vol C Tables 4.2.6.8 and 6.1.1.4'
N N 0.0061 0.0033 'International Tables Vol C Tables 4.2.6.8 and 6.1.1.4'
O O 0.0106 0.006 'International Tables Vol C Tables 4.2.6.8 and 6.1.1.4'
S S 0.1246 0.1234 'International Tables Vol C Tables 4.2.6.8 and 6.1.1.4'
Cu Cu 0.3201 1.2651 'International Tables Vol C Tables 4.2.6.8 and 6.1.1.4'
Br Br -0.2901 2.4595 'International Tables Vol C Tables 4.2.6.8 and 6.1.1.4'

loop_
_geom_angle_atom_site_label_1
_geom_angle_atom_site_label_2
_geom_angle_atom_site_label_3
_geom_angle
_geom_angle_site_symmetry_1
_geom_angle_site_symmetry_3
_geom_angle_publ_flag
S1 Cu1 S2 108.433(7) . . ?
S1 Cu1 Br1 125.575(7) . . ?
S2 Cu1 Br1 125.986(6) . . ?
C1 S1 Cu1 111.905(19) . . ?
N12 C1 N11 118.74(5) . . ?
N12 C1 S1 120.92(4) . . ?
N11 C1 S1 120.34(4) . . ?
C1 N11 C111 123.71(5) . . ?
C1 N11 H11 118.1 . . ?
C111 N11 H11 118.1 . . ?
C116 C111 C112 120.44(6) . . ?
C116 C111 N11 120.66(6) . . ?
C112 C111 N11 118.90(7) . . ?
C111 C112 C113 119.50(7) . . ?
C111 C112 H112 120.3 . . ?
C113 C112 H112 120.2 . . ?
C114 C113 C112 120.05(7) . . ?
C114 C113 H113 120 . . ?
C112 C113 H113 120 . . ?
C113 C114 C115 119.56(6) . . ?
C113 C114 H114 120.2 . . ?
C115 C114 H114 120.2 . . ?
C116 C115 C114 120.60(8) . . ?
C116 C115 H115 119.7 . . ?
C114 C115 H115 119.7 . . ?
C115 C116 C111 119.81(7) . . ?
C115 C116 H116 120.1 . . ?
C111 C116 H116 120.1 . . ?
C1 N12 C121 124.47(5) . . ?
C1 N12 H12 117.8 . . ?
C121 N12 H12 117.8 . . ?
C122 C121 C126 121.10(6) . . ?
C122 C121 N12 118.78(7) . . ?
C126 C121 N12 120.12(7) . . ?
C121 C122 C123 119.46(8) . . ?
C121 C122 H122 120.3 . . ?
C123 C122 H122 120.3 . . ?
C124 C123 C122 119.57(8) . . ?
C124 C123 H123 120.2 . . ?
C122 C123 H123 120.2 . . ?
C125 C124 C123 120.42(7) . . ?
C125 C124 H124 119.8 . . ?
C123 C124 H124 119.8 . . ?
C124 C125 C126 120.11(8) . . ?
C124 C125 H125 119.9 . . ?
C126 C125 H125 119.9 . . ?
C121 C126 C125 119.33(7) . . ?
C121 C126 H126 120.3 . . ?
C125 C126 H126 120.3 . . ?
C2 S2 Cu1 109.94(2) . . ?
N22 C2 N21 119.08(5) . . ?
N22 C2 S2 119.16(5) . . ?
N21 C2 S2 121.67(5) . . ?
C2 N21 C211 125.49(4) . . ?
C2 N21 H21 117.3 . . ?
C211 N21 H21 117.3 . . ?
C212 C211 C216 120.52(6) . . ?
C212 C211 N21 118.29(5) . . ?
C216 C211 N21 121.10(6) . . ?
C213 C212 C211 119.59(5) . . ?
C213 C212 H212 120.2 . . ?
C211 C212 H212 120.2 . . ?
C212 C213 C214 120.30(7) . . ?
C212 C213 H213 119.8 . . ?
C214 C213 H213 119.8 . . ?
C215 C214 C213 119.58(7) . . ?
C215 C214 H214 120.2 . . ?
C213 C214 H214 120.2 . . ?
C216 C215 C214 120.66(6) . . ?
C216 C215 H215 119.7 . . ?
C214 C215 H215 119.7 . . ?
C215 C216 C211 119.25(7) . . ?
C215 C216 H216 120.4 . . ?
C211 C216 H216 120.4 . . ?
C2 N22 C221 130.00(5) . . ?
C2 N22 H22 115 . . ?
C221 N22 H22 115 . . ?
C222 C221 C226 120.51(6) . . ?
C222 C221 N22 117.65(6) . . ?
C226 C221 N22 121.70(5) . . ?
C221 C222 C223 120.21(6) . . ?
C221 C222 H222 119.9 . . ?
C223 C222 H222 119.9 . . ?
C224 C223 C222 119.49(7) . . ?
C224 C223 H223 120.3 . . ?
C222 C223 H223 120.3 . . ?
C225 C224 C223 120.14(6) . . ?
C225 C224 H224 119.9 . . ?
C223 C224 H224 119.9 . . ?
C226 C225 C224 120.65(6) . . ?
C226 C225 H225 119.7 . . ?
C224 C225 H225 119.7 . . ?
C225 C226 C221 118.97(6) . . ?
C225 C226 H226 120.5 . . ?
C221 C226 H226 120.5 . . ?
H1A O1 H1B 124.7(11) . . ?

loop_
_geom_bond_atom_site_label_1
_geom_bond_atom_site_label_2
_geom_bond_distance
_geom_bond_site_symmetry_2
_geom_bond_publ_flag
Cu1 S1 2.21139(19) . ?
Cu1 S2 2.2261(2) . ?
Cu1 Br1 2.35745(16) . ?
S1 C1 1.7120(6) . ?
C1 N12 1.3378(7) . ?
C1 N11 1.3443(7) . ?
N11 C111 1.4288(8) . ?
N11 H11 0.88 . ?
C111 C116 1.3869(11) . ?
C111 C112 1.3895(10) . ?
C112 C113 1.3996(9) . ?
C112 H112 0.95 . ?
C113 C114 1.3885(13) . ?
C113 H113 0.95 . ?
C114 C115 1.3939(11) . ?
C114 H114 0.95 . ?
C115 C116 1.3800(9) . ?
C115 H115 0.95 . ?
C116 H116 0.95 . ?
N12 C121 1.4388(8) . ?
N12 H12 0.88 . ?
C121 C122 1.3839(11) . ?
C121 C126 1.3867(11) . ?
C122 C123 1.3996(10) . ?
C122 H122 0.95 . ?
C123 C124 1.3903(13) . ?
C123 H123 0.95 . ?
C124 C125 1.3869(13) . ?
C124 H124 0.95 . ?
C125 C126 1.3911(10) . ?
C125 H125 0.95 . ?
C126 H126 0.95 . ?
S2 C2 1.7242(5) . ?
C2 N22 1.3377(9) . ?
C2 N21 1.3392(8) . ?
N21 C211 1.4302(8) . ?
N21 H21 0.88 . ?
C211 C212 1.3908(10) . ?
C211 C216 1.3946(8) . ?
C212 C213 1.3899(10) . ?
C212 H212 0.95 . ?
C213 C214 1.3925(9) . ?
C213 H213 0.95 . ?
C214 C215 1.3902(12) . ?
C214 H214 0.95 . ?
C215 C216 1.3888(10) . ?
C215 H215 0.95 . ?
C216 H216 0.95 . ?
N22 C221 1.4231(7) . ?
N22 H22 0.88 . ?
C221 C222 1.3813(9) . ?
C221 C226 1.4043(9) . ?
C222 C223 1.3955(9) . ?
C222 H222 0.95 . ?
C223 C224 1.3934(11) . ?
C223 H223 0.95 . ?
C224 C225 1.3893(10) . ?
C224 H224 0.95 . ?
C225 C226 1.3876(8) . ?
C225 H225 0.95 . ?
C226 H226 0.95 . ?
O1 H1A 0.799(10) . ?
O1 H1B 0.743(11) . ?
